data_7155938
loop_
_publ_author_name
'Wang, Yang'
'Liu, Haixiong'
'Zhang, Xiaofeng'
'Zhang, Zilong'
'Huang, Deguang'

_publ_section_title
;
 Experimental and mechanistic insights into copper(ii)--dioxygen catalyzed
 oxidative N-dealkylation of N-(2-pyridylmethyl)phenylamine and its
 derivatives
;
_journal_name_full 'Org. Biomol. Chem.'
_journal_paper_doi 10.1039/C7OB02192E
_journal_year 2017
_chemical_formula_moiety 'C26 H27 Cu F3 N5 O3 S, C F3 S O3'
_chemical_formula_sum 'C27 H27 Cu F6 N5 O6 S2'
_chemical_formula_weight 759.20
_chemical_name_common '[Cu(DPA-Ph)(PyCH2NHCH3)(OTf)](OTf)'
_chemical_name_systematic
; 
 ? 
;
_space_group_IT_number 2
_symmetry_cell_setting triclinic
_symmetry_space_group_name_Hall '-P 1'
_symmetry_space_group_name_H-M 'P -1'
_atom_sites_solution_hydrogens geom
_atom_sites_solution_primary direct
_atom_sites_solution_secondary difmap
_audit_creation_method SHELXL-97
_audit_update_record
;
2017-07-07 deposited with the CCDC.
2017-10-10 downloaded from the CCDC.
;
_cell_angle_alpha 81.550(4)
_cell_angle_beta 77.177(4)
_cell_angle_gamma 87.632(3)
_cell_formula_units_Z 2
_cell_length_a 8.9816(4)
_cell_length_b 10.9461(4)
_cell_length_c 16.4679(9)
_cell_measurement_reflns_used 5020
_cell_measurement_temperature 100(2)
_cell_measurement_theta_max 72.6150
_cell_measurement_theta_min 4.0870
_cell_volume 1561.44(13)
_computing_cell_refinement 'CrysAlisPro, Agilent Technologies'
_computing_data_collection 'CrysAlisPro, Agilent Technologies'
_computing_data_reduction 'CrysAlisPro, Agilent Technologies'
_computing_molecular_graphics 'Bruker SHELXTL'
_computing_publication_material 'Bruker SHELXTL'
_computing_structure_refinement 'SHELXL-97 (Sheldrick, 1997)'
_computing_structure_solution 'SHELXS-97 (Sheldrick, 1990)'
_diffrn_ambient_temperature 100(2)
_diffrn_detector_area_resol_mean 10.5594
_diffrn_measured_fraction_theta_full 0.989
_diffrn_measured_fraction_theta_max 0.989
_diffrn_measurement_device_type 'SuperNova, Dual, Cu at zero, Atlas'
_diffrn_measurement_method '\w scans'
_diffrn_radiation_monochromator Mirror
_diffrn_radiation_source 'SuperNova (Cu) X-ray Source'
_diffrn_radiation_type CuK\a
_diffrn_radiation_wavelength 1.54184
_diffrn_reflns_av_R_equivalents 0.0317
_diffrn_reflns_av_sigmaI/netI 0.0416
_diffrn_reflns_limit_h_max 6
_diffrn_reflns_limit_h_min -11
_diffrn_reflns_limit_k_max 13
_diffrn_reflns_limit_k_min -13
_diffrn_reflns_limit_l_max 19
_diffrn_reflns_limit_l_min -20
_diffrn_reflns_number 10642
_diffrn_reflns_theta_full 70.98
_diffrn_reflns_theta_max 70.98
_diffrn_reflns_theta_min 4.08
_exptl_absorpt_coefficient_mu 3.014
_exptl_absorpt_correction_T_max 0.7526
_exptl_absorpt_correction_T_min 0.5195
_exptl_absorpt_correction_type multi-scan
_exptl_absorpt_process_details
; 
CrysAlisPro, Agilent Technologies,Version 1.171.36.28 
Empirical absorption correction using spherical harmonics, 
implemented in SCALE3 ABSPACK scaling algorithm. 
;
_exptl_crystal_colour blue
_exptl_crystal_density_diffrn 1.615
_exptl_crystal_density_method 'not measured'
_exptl_crystal_description block
_exptl_crystal_F_000 774
_exptl_crystal_size_max 0.25
_exptl_crystal_size_mid 0.15
_exptl_crystal_size_min 0.10
_refine_diff_density_max 1.144
_refine_diff_density_min -0.633
_refine_diff_density_rms 0.074
_refine_ls_extinction_method none
_refine_ls_goodness_of_fit_ref 1.096
_refine_ls_hydrogen_treatment mixed
_refine_ls_matrix_type full
_refine_ls_number_parameters 427
_refine_ls_number_reflns 5951
_refine_ls_number_restraints 3
_refine_ls_restrained_S_all 1.097
_refine_ls_R_factor_all 0.0521
_refine_ls_R_factor_gt 0.0433
_refine_ls_shift/su_max 0.001
_refine_ls_shift/su_mean 0.000
_refine_ls_structure_factor_coef Fsqd
_refine_ls_weighting_details 'calc w=1/[\s^2^(Fo^2^)+(0.0349P)^2^+2.8974P] where P=(Fo^2^+2Fc^2^)/3'
_refine_ls_weighting_scheme calc
_refine_ls_wR_factor_gt 0.1125
_refine_ls_wR_factor_ref 0.1168
_reflns_number_gt 5119
_reflns_number_total 5951
_reflns_threshold_expression >2sigma(I)
_cod_data_source_file c7ob02192e2.cif
_cod_data_source_block full_CCDC4
_cod_database_code 7155938

loop_
_symmetry_equiv_pos_as_xyz
'x, y, z'
'-x, -y, -z'

loop_
_atom_site_label
_atom_site_type_symbol
_atom_site_fract_x
_atom_site_fract_y
_atom_site_fract_z
_atom_site_U_iso_or_equiv
_atom_site_adp_type
_atom_site_occupancy
_atom_site_symmetry_multiplicity
_atom_site_calc_flag
_atom_site_refinement_flags
Cu1 Cu 0.64745(5) 0.29049(4) 0.71799(3) 0.02019(12) Uani 1 1 d .
N1 N 0.7376(3) 0.1240(2) 0.75535(17) 0.0229(5) Uani 1 1 d .
N2 N 0.5435(3) 0.2593(2) 0.87237(15) 0.0186(5) Uani 1 1 d .
N3 N 0.7963(3) 0.3776(2) 0.76443(16) 0.0212(5) Uani 1 1 d .
N4 N 0.4827(3) 0.2213(2) 0.67313(15) 0.0209(5) Uani 1 1 d .
N5 N 0.5528(4) 0.4550(3) 0.6766(2) 0.0352(7) Uani 1 1 d D
H5A H 0.481(2) 0.469(3) 0.7234(11) 0.042 Uiso 1 1 d D
C1 C 0.8151(4) 0.0549(3) 0.6977(2) 0.0334(8) Uani 1 1 d .
H1A H 0.8165 0.0812 0.6399 0.040 Uiso 1 1 calc R
C2 C 0.8918(4) -0.0517(3) 0.7194(3) 0.0405(9) Uani 1 1 d .
H2A H 0.9461 -0.0979 0.6774 0.049 Uiso 1 1 calc R
C3 C 0.8886(4) -0.0906(3) 0.8036(3) 0.0397(9) Uani 1 1 d .
H3A H 0.9424 -0.1631 0.8203 0.048 Uiso 1 1 calc R
C4 C 0.8061(4) -0.0227(3) 0.8631(2) 0.0304(7) Uani 1 1 d .
H4A H 0.8007 -0.0490 0.9213 0.036 Uiso 1 1 calc R
C5 C 0.7305(3) 0.0851(3) 0.8368(2) 0.0215(6) Uani 1 1 d .
C6 C 0.6435(3) 0.1604(3) 0.90250(19) 0.0225(6) Uani 1 1 d .
H6A H 0.5801 0.1034 0.9482 0.027 Uiso 1 1 calc R
H6B H 0.7182 0.1983 0.9271 0.027 Uiso 1 1 calc R
C7 C 0.5856(3) 0.3816(3) 0.8866(2) 0.0214(6) Uani 1 1 d .
H7A H 0.5756 0.3823 0.9476 0.026 Uiso 1 1 calc R
H7B H 0.5148 0.4449 0.8667 0.026 Uiso 1 1 calc R
C8 C 0.7470(3) 0.4131(3) 0.84090(19) 0.0214(6) Uani 1 1 d .
C9 C 0.8392(4) 0.4807(3) 0.8747(2) 0.0269(7) Uani 1 1 d .
H9A H 0.8037 0.5037 0.9292 0.032 Uiso 1 1 calc R
C10 C 0.9834(4) 0.5147(3) 0.8282(2) 0.0313(7) Uani 1 1 d .
H10A H 1.0471 0.5624 0.8502 0.038 Uiso 1 1 calc R
C11 C 1.0336(4) 0.4786(3) 0.7501(2) 0.0317(7) Uani 1 1 d .
H11A H 1.1323 0.5009 0.7174 0.038 Uiso 1 1 calc R
C12 C 0.9384(3) 0.4093(3) 0.7199(2) 0.0265(7) Uani 1 1 d .
H12A H 0.9735 0.3832 0.6663 0.032 Uiso 1 1 calc R
C13 C 0.3836(3) 0.2306(3) 0.89828(18) 0.0210(6) Uani 1 1 d .
C14 C 0.3360(4) 0.1159(3) 0.8863(2) 0.0267(7) Uani 1 1 d .
H14A H 0.4096 0.0586 0.8629 0.032 Uiso 1 1 calc R
C15 C 0.1826(4) 0.0846(3) 0.9082(2) 0.0309(7) Uani 1 1 d .
H15A H 0.1517 0.0069 0.8988 0.037 Uiso 1 1 calc R
C16 C 0.0740(4) 0.1669(3) 0.9438(2) 0.0318(8) Uani 1 1 d .
H16A H -0.0310 0.1456 0.9592 0.038 Uiso 1 1 calc R
C17 C 0.1207(3) 0.2798(3) 0.9565(2) 0.0291(7) Uani 1 1 d .
H17A H 0.0469 0.3358 0.9813 0.035 Uiso 1 1 calc R
C18 C 0.2742(3) 0.3131(3) 0.9334(2) 0.0246(6) Uani 1 1 d .
H18A H 0.3041 0.3918 0.9416 0.029 Uiso 1 1 calc R
C19 C 0.4373(4) 0.1038(3) 0.6848(2) 0.0305(7) Uani 1 1 d .
H19A H 0.4893 0.0430 0.7159 0.037 Uiso 1 1 calc R
C20 C 0.3185(4) 0.0670(3) 0.6536(2) 0.0368(8) Uani 1 1 d .
H20A H 0.2887 -0.0171 0.6634 0.044 Uiso 1 1 calc R
C21 C 0.2439(4) 0.1550(3) 0.6079(2) 0.0315(7) Uani 1 1 d .
H21A H 0.1626 0.1322 0.5850 0.038 Uiso 1 1 calc R
C22 C 0.2889(3) 0.2764(3) 0.5957(2) 0.0269(7) Uani 1 1 d .
H22A H 0.2389 0.3384 0.5644 0.032 Uiso 1 1 calc R
C23 C 0.4077(3) 0.3068(3) 0.6296(2) 0.0225(6) Uani 1 1 d .
C24 C 0.4715(4) 0.4349(3) 0.6140(3) 0.0335(8) Uani 1 1 d D
H24A H 0.5413 0.4481 0.5578 0.040 Uiso 1 1 calc R
H24B H 0.3869 0.4958 0.6139 0.040 Uiso 1 1 calc R
C25 C 0.6494(4) 0.5667(3) 0.6509(2) 0.0277(7) Uani 1 1 d D
H25A H 0.5878 0.6374 0.6332 0.041 Uiso 1 1 calc R
H25B H 0.7340 0.5529 0.6040 0.041 Uiso 1 1 calc R
H25C H 0.6903 0.5836 0.6985 0.041 Uiso 1 1 calc R
S1 S 0.88255(8) 0.32510(7) 0.49000(5) 0.02309(16) Uani 1 1 d .
S2 S 0.68665(8) 0.30429(7) 0.14909(5) 0.02641(17) Uani 1 1 d .
F1 F 0.6275(2) 0.2392(3) 0.46833(16) 0.0519(6) Uani 1 1 d .
F2 F 0.8174(2) 0.2329(2) 0.36399(13) 0.0384(5) Uani 1 1 d .
F3 F 0.8057(3) 0.1026(2) 0.47481(16) 0.0535(6) Uani 1 1 d .
F4 F 0.5116(2) 0.1582(2) 0.09990(15) 0.0427(5) Uani 1 1 d .
F5 F 0.3993(2) 0.32234(19) 0.13968(18) 0.0470(6) Uani 1 1 d .
F6 F 0.4476(3) 0.1751(2) 0.23114(15) 0.0476(6) Uani 1 1 d .
O1 O 0.8194(3) 0.2982(3) 0.57961(15) 0.0431(7) Uani 1 1 d .
O2 O 0.8378(3) 0.4443(2) 0.45378(17) 0.0369(6) Uani 1 1 d .
O3 O 1.0380(3) 0.2899(3) 0.4624(2) 0.0455(7) Uani 1 1 d .
O4 O 0.7290(3) 0.3600(3) 0.06279(17) 0.0504(8) Uani 1 1 d .
O5 O 0.6525(3) 0.3924(2) 0.20777(16) 0.0325(5) Uani 1 1 d .
O6 O 0.7776(3) 0.2006(3) 0.1726(2) 0.0464(7) Uani 1 1 d .
C26 C 0.7777(4) 0.2193(3) 0.4473(2) 0.0307(7) Uani 1 1 d .
C27 C 0.5020(4) 0.2368(3) 0.1555(2) 0.0274(7) Uani 1 1 d .

loop_
_atom_site_aniso_label
_atom_site_aniso_U_11
_atom_site_aniso_U_22
_atom_site_aniso_U_33
_atom_site_aniso_U_23
_atom_site_aniso_U_13
_atom_site_aniso_U_12
Cu1 0.0211(2) 0.0192(2) 0.0221(2) 0.00036(16) -0.01001(17) -0.00353(16)
N1 0.0169(12) 0.0232(12) 0.0279(13) -0.0009(10) -0.0049(10) -0.0022(10)
N2 0.0119(11) 0.0204(12) 0.0245(12) -0.0005(10) -0.0072(9) -0.0030(9)
N3 0.0171(12) 0.0229(12) 0.0234(12) 0.0018(10) -0.0063(10) -0.0044(9)
N4 0.0201(12) 0.0232(12) 0.0199(12) -0.0008(10) -0.0056(10) -0.0044(10)
N5 0.0397(17) 0.0266(14) 0.0449(18) 0.0026(13) -0.0247(14) -0.0086(12)
C1 0.0284(17) 0.0300(17) 0.0361(18) -0.0031(14) 0.0047(14) -0.0024(13)
C2 0.0234(17) 0.0322(19) 0.060(3) -0.0082(17) 0.0042(16) 0.0012(14)
C3 0.0214(16) 0.0248(17) 0.073(3) -0.0023(17) -0.0147(17) 0.0051(13)
C4 0.0224(16) 0.0244(16) 0.047(2) 0.0042(14) -0.0184(14) -0.0026(12)
C5 0.0099(12) 0.0223(14) 0.0331(16) 0.0024(12) -0.0095(11) -0.0047(10)
C6 0.0195(14) 0.0248(15) 0.0235(14) 0.0036(12) -0.0097(12) -0.0032(12)
C7 0.0136(13) 0.0239(15) 0.0285(15) -0.0047(12) -0.0066(11) -0.0044(11)
C8 0.0199(14) 0.0205(14) 0.0244(15) 0.0014(11) -0.0087(12) -0.0024(11)
C9 0.0248(16) 0.0300(16) 0.0278(16) -0.0019(13) -0.0102(13) -0.0069(13)
C10 0.0205(15) 0.0392(19) 0.0365(18) 0.0009(15) -0.0130(13) -0.0135(13)
C11 0.0163(15) 0.0413(19) 0.0363(18) 0.0029(15) -0.0069(13) -0.0103(13)
C12 0.0180(14) 0.0333(17) 0.0275(16) 0.0005(13) -0.0055(12) -0.0039(12)
C13 0.0173(14) 0.0242(15) 0.0221(14) 0.0015(11) -0.0074(11) -0.0048(11)
C14 0.0247(16) 0.0256(16) 0.0296(16) -0.0023(13) -0.0052(13) -0.0063(12)
C15 0.0267(17) 0.0326(17) 0.0335(17) 0.0009(14) -0.0079(14) -0.0157(14)
C16 0.0162(15) 0.0417(19) 0.0361(18) 0.0093(15) -0.0103(13) -0.0107(13)
C17 0.0157(14) 0.0347(17) 0.0339(17) 0.0054(14) -0.0055(13) -0.0006(12)
C18 0.0190(15) 0.0253(15) 0.0298(16) -0.0018(12) -0.0068(12) -0.0037(12)
C19 0.0410(19) 0.0221(15) 0.0316(17) 0.0009(13) -0.0167(15) -0.0052(13)
C20 0.043(2) 0.0283(17) 0.045(2) -0.0016(15) -0.0223(17) -0.0132(15)
C21 0.0256(16) 0.0378(19) 0.0365(18) -0.0073(15) -0.0156(14) -0.0062(14)
C22 0.0202(15) 0.0295(16) 0.0326(17) -0.0061(13) -0.0081(13) 0.0011(12)
C23 0.0155(13) 0.0241(15) 0.0281(15) -0.0051(12) -0.0037(11) -0.0014(11)
C24 0.0299(17) 0.0246(16) 0.051(2) -0.0019(15) -0.0223(16) -0.0001(13)
C25 0.0277(16) 0.0233(15) 0.0331(17) 0.0014(13) -0.0114(13) -0.0054(12)
S1 0.0202(4) 0.0260(4) 0.0228(4) -0.0001(3) -0.0056(3) -0.0040(3)
S2 0.0170(3) 0.0317(4) 0.0319(4) -0.0032(3) -0.0082(3) -0.0045(3)
F1 0.0231(10) 0.0767(17) 0.0621(15) -0.0362(13) -0.0032(10) -0.0117(10)
F2 0.0425(12) 0.0475(12) 0.0283(10) -0.0140(9) -0.0093(9) 0.0039(9)
F3 0.0876(19) 0.0290(11) 0.0500(14) -0.0043(10) -0.0271(13) -0.0096(11)
F4 0.0333(11) 0.0423(12) 0.0595(14) -0.0225(11) -0.0143(10) -0.0044(9)
F5 0.0293(11) 0.0306(11) 0.0899(18) -0.0094(11) -0.0317(11) 0.0036(8)
F6 0.0452(13) 0.0448(13) 0.0464(13) 0.0064(10) -0.0012(10) -0.0205(10)
O1 0.0619(17) 0.0439(15) 0.0224(12) -0.0010(11) -0.0047(12) -0.0259(13)
O2 0.0456(15) 0.0274(12) 0.0422(14) -0.0046(10) -0.0203(12) 0.0034(10)
O3 0.0197(12) 0.0548(17) 0.0639(19) -0.0152(14) -0.0100(12) 0.0051(11)
O4 0.0463(16) 0.068(2) 0.0345(14) 0.0036(13) -0.0053(12) -0.0288(14)
O5 0.0267(12) 0.0319(12) 0.0424(14) -0.0105(10) -0.0110(10) -0.0045(9)
O6 0.0307(13) 0.0474(16) 0.073(2) -0.0217(14) -0.0310(13) 0.0133(11)
C26 0.0303(17) 0.0312(17) 0.0306(17) -0.0080(14) -0.0038(14) -0.0039(13)
C27 0.0227(15) 0.0213(15) 0.0386(18) -0.0023(13) -0.0087(13) -0.0029(12)

loop_
_atom_type_symbol
_atom_type_description
_atom_type_scat_dispersion_real
_atom_type_scat_dispersion_imag
_atom_type_scat_source
C C 0.0181 0.0091 'International Tables Vol C Tables 4.2.6.8 and 6.1.1.4'
H H 0.0000 0.0000 'International Tables Vol C Tables 4.2.6.8 and 6.1.1.4'
Cu Cu -1.9646 0.5888 'International Tables Vol C Tables 4.2.6.8 and 6.1.1.4'
F F 0.0727 0.0534 'International Tables Vol C Tables 4.2.6.8 and 6.1.1.4'
N N 0.0311 0.0180 'International Tables Vol C Tables 4.2.6.8 and 6.1.1.4'
O O 0.0492 0.0322 'International Tables Vol C Tables 4.2.6.8 and 6.1.1.4'
S S 0.3331 0.5567 'International Tables Vol C Tables 4.2.6.8 and 6.1.1.4'

loop_
_geom_angle_atom_site_label_1
_geom_angle_atom_site_label_2
_geom_angle_atom_site_label_3
_geom_angle
N4 Cu1 N3 173.22(10)
N4 Cu1 N1 95.49(10)
N3 Cu1 N1 90.72(10)
N4 Cu1 N5 82.23(11)
N3 Cu1 N5 91.60(11)
N1 Cu1 N5 177.51(11)
N4 Cu1 O1 89.77(9)
N3 Cu1 O1 92.97(10)
N1 Cu1 O1 90.00(10)
N5 Cu1 O1 88.99(12)
N4 Cu1 N2 102.89(9)
N3 Cu1 N2 75.79(9)
N1 Cu1 N2 77.31(9)
N5 Cu1 N2 104.13(11)
O1 Cu1 N2 162.75(9)
C5 N1 C1 119.0(3)
C5 N1 Cu1 120.5(2)
C1 N1 Cu1 120.4(2)
C13 N2 C7 115.6(2)
C13 N2 C6 113.6(2)
C7 N2 C6 112.0(2)
C13 N2 Cu1 115.32(17)
C7 N2 Cu1 95.99(16)
C6 N2 Cu1 102.53(17)
C8 N3 C12 119.2(3)
C8 N3 Cu1 117.74(19)
C12 N3 Cu1 122.9(2)
C19 N4 C23 118.1(3)
C19 N4 Cu1 127.7(2)
C23 N4 Cu1 114.1(2)
C24 N5 C25 112.4(3)
C24 N5 Cu1 108.5(2)
C25 N5 Cu1 119.3(2)
C24 N5 H5A 107.0(15)
C25 N5 H5A 106.2(15)
Cu1 N5 H5A 102(2)
N1 C1 C2 122.6(4)
N1 C1 H1A 118.7
C2 C1 H1A 118.7
C1 C2 C3 118.6(4)
C1 C2 H2A 120.7
C3 C2 H2A 120.7
C4 C3 C2 119.2(3)
C4 C3 H3A 120.4
C2 C3 H3A 120.4
C3 C4 C5 119.3(3)
C3 C4 H4A 120.3
C5 C4 H4A 120.3
N1 C5 C4 121.2(3)
N1 C5 C6 119.9(3)
C4 C5 C6 118.8(3)
N2 C6 C5 115.8(2)
N2 C6 H6A 108.3
C5 C6 H6A 108.3
N2 C6 H6B 108.3
C5 C6 H6B 108.3
H6A C6 H6B 107.4
N2 C7 C8 111.0(2)
N2 C7 H7A 109.4
C8 C7 H7A 109.4
N2 C7 H7B 109.4
C8 C7 H7B 109.4
H7A C7 H7B 108.0
N3 C8 C9 121.2(3)
N3 C8 C7 117.6(3)
C9 C8 C7 121.2(3)
C10 C9 C8 119.4(3)
C10 C9 H9A 120.3
C8 C9 H9A 120.3
C11 C10 C9 119.4(3)
C11 C10 H10A 120.3
C9 C10 H10A 120.3
C10 C11 C12 119.0(3)
C10 C11 H11A 120.5
C12 C11 H11A 120.5
N3 C12 C11 121.9(3)
N3 C12 H12A 119.1
C11 C12 H12A 119.1
C18 C13 C14 118.8(3)
C18 C13 N2 122.8(3)
C14 C13 N2 118.4(3)
C15 C14 C13 120.9(3)
C15 C14 H14A 119.6
C13 C14 H14A 119.6
C14 C15 C16 120.1(3)
C14 C15 H15A 119.9
C16 C15 H15A 119.9
C17 C16 C15 119.2(3)
C17 C16 H16A 120.4
C15 C16 H16A 120.4
C16 C17 C18 121.2(3)
C16 C17 H17A 119.4
C18 C17 H17A 119.4
C13 C18 C17 119.8(3)
C13 C18 H18A 120.1
C17 C18 H18A 120.1
N4 C19 C20 122.9(3)
N4 C19 H19A 118.5
C20 C19 H19A 118.5
C21 C20 C19 118.6(3)
C21 C20 H20A 120.7
C19 C20 H20A 120.7
C20 C21 C22 119.2(3)
C20 C21 H21A 120.4
C22 C21 H21A 120.4
C21 C22 C23 119.1(3)
C21 C22 H22A 120.4
C23 C22 H22A 120.4
N4 C23 C22 122.1(3)
N4 C23 C24 115.1(3)
C22 C23 C24 122.5(3)
N5 C24 C23 111.9(3)
N5 C24 H24A 109.2
C23 C24 H24A 109.2
N5 C24 H24B 109.2
C23 C24 H24B 109.2
H24A C24 H24B 107.9
N5 C25 H25A 109.5
N5 C25 H25B 109.5
H25A C25 H25B 109.5
N5 C25 H25C 109.5
H25A C25 H25C 109.5
H25B C25 H25C 109.5
O3 S1 O2 116.44(17)
O3 S1 O1 116.01(18)
O2 S1 O1 112.95(17)
O3 S1 C26 103.50(17)
O2 S1 C26 102.99(16)
O1 S1 C26 102.30(15)
O6 S2 O4 115.5(2)
O6 S2 O5 115.36(16)
O4 S2 O5 113.69(17)
O6 S2 C27 103.48(16)
O4 S2 C27 103.07(16)
O5 S2 C27 103.47(15)
S1 O1 Cu1 162.2(2)
F3 C26 F2 106.9(3)
F3 C26 F1 108.3(3)
F2 C26 F1 107.4(3)
F3 C26 S1 111.3(2)
F2 C26 S1 111.4(2)
F1 C26 S1 111.4(2)
F6 C27 F5 107.5(3)
F6 C27 F4 107.5(3)
F5 C27 F4 107.1(3)
F6 C27 S2 111.6(2)
F5 C27 S2 111.7(2)
F4 C27 S2 111.2(2)

loop_
_geom_bond_atom_site_label_1
_geom_bond_atom_site_label_2
_geom_bond_distance
Cu1 N4 2.013(2)
Cu1 N3 2.014(2)
Cu1 N1 2.031(3)
Cu1 N5 2.049(3)
Cu1 O1 2.445(3)
Cu1 N2 2.484(2)
N1 C5 1.335(4)
N1 C1 1.354(4)
N2 C13 1.438(4)
N2 C7 1.471(4)
N2 C6 1.478(4)
N3 C8 1.347(4)
N3 C12 1.354(4)
N4 C19 1.339(4)
N4 C23 1.345(4)
N5 C24 1.435(4)
N5 C25 1.483(4)
N5 H5A 0.917(10)
C1 C2 1.373(5)
C1 H1A 0.9500
C2 C3 1.384(6)
C2 H2A 0.9500
C3 C4 1.381(6)
C3 H3A 0.9500
C4 C5 1.399(4)
C4 H4A 0.9500
C5 C6 1.514(4)
C6 H6A 0.9900
C6 H6B 0.9900
C7 C8 1.506(4)
C7 H7A 0.9900
C7 H7B 0.9900
C8 C9 1.385(4)
C9 C10 1.385(5)
C9 H9A 0.9500
C10 C11 1.376(5)
C10 H10A 0.9500
C11 C12 1.381(5)
C11 H11A 0.9500
C12 H12A 0.9500
C13 C18 1.394(4)
C13 C14 1.397(4)
C14 C15 1.389(4)
C14 H14A 0.9500
C15 C16 1.390(5)
C15 H15A 0.9500
C16 C17 1.380(5)
C16 H16A 0.9500
C17 C18 1.395(4)
C17 H17A 0.9500
C18 H18A 0.9500
C19 C20 1.380(5)
C19 H19A 0.9500
C20 C21 1.379(5)
C20 H20A 0.9500
C21 C22 1.379(5)
C21 H21A 0.9500
C22 C23 1.381(4)
C22 H22A 0.9500
C23 C24 1.502(4)
C24 H24A 0.9900
C24 H24B 0.9900
C25 H25A 0.9800
C25 H25B 0.9800
C25 H25C 0.9800
S1 O3 1.425(3)
S1 O2 1.433(2)
S1 O1 1.449(3)
S1 C26 1.829(3)
S2 O6 1.429(3)
S2 O4 1.436(3)
S2 O5 1.441(3)
S2 C27 1.819(3)
F1 C26 1.333(4)
F2 C26 1.326(4)
F3 C26 1.325(4)
F4 C27 1.333(4)
F5 C27 1.327(4)
F6 C27 1.325(4)

loop_
_geom_torsion_atom_site_label_1
_geom_torsion_atom_site_label_2
_geom_torsion_atom_site_label_3
_geom_torsion_atom_site_label_4
_geom_torsion
N4 Cu1 N1 C5 -114.4(2)
N3 Cu1 N1 C5 62.9(2)
N5 Cu1 N1 C5 -138(3)
O1 Cu1 N1 C5 155.9(2)
N2 Cu1 N1 C5 -12.3(2)
N4 Cu1 N1 C1 70.4(2)
N3 Cu1 N1 C1 -112.3(2)
N5 Cu1 N1 C1 47(3)
O1 Cu1 N1 C1 -19.4(2)
N2 Cu1 N1 C1 172.4(3)
N4 Cu1 N2 C13 -14.5(2)
N3 Cu1 N2 C13 158.6(2)
N1 Cu1 N2 C13 -107.3(2)
N5 Cu1 N2 C13 70.6(2)
O1 Cu1 N2 C13 -150.8(3)
N4 Cu1 N2 C7 -136.48(16)
N3 Cu1 N2 C7 36.68(16)
N1 Cu1 N2 C7 130.72(17)
N5 Cu1 N2 C7 -51.37(17)
O1 Cu1 N2 C7 87.2(3)
N4 Cu1 N2 C6 109.42(17)
N3 Cu1 N2 C6 -77.42(17)
N1 Cu1 N2 C6 16.61(17)
N5 Cu1 N2 C6 -165.47(17)
O1 Cu1 N2 C6 -26.9(4)
N4 Cu1 N3 C8 57.6(9)
N1 Cu1 N3 C8 -98.7(2)
N5 Cu1 N3 C8 82.2(2)
O1 Cu1 N3 C8 171.3(2)
N2 Cu1 N3 C8 -22.0(2)
N4 Cu1 N3 C12 -117.5(8)
N1 Cu1 N3 C12 86.2(2)
N5 Cu1 N3 C12 -92.9(3)
O1 Cu1 N3 C12 -3.8(2)
N2 Cu1 N3 C12 162.9(3)
N3 Cu1 N4 C19 -143.6(8)
N1 Cu1 N4 C19 12.6(3)
N5 Cu1 N4 C19 -168.5(3)
O1 Cu1 N4 C19 102.5(3)
N2 Cu1 N4 C19 -65.7(3)
N3 Cu1 N4 C23 33.4(10)
N1 Cu1 N4 C23 -170.5(2)
N5 Cu1 N4 C23 8.5(2)
O1 Cu1 N4 C23 -80.5(2)
N2 Cu1 N4 C23 111.3(2)
N4 Cu1 N5 C24 -21.9(2)
N3 Cu1 N5 C24 161.0(2)
N1 Cu1 N5 C24 2(3)
O1 Cu1 N5 C24 68.0(2)
N2 Cu1 N5 C24 -123.3(2)
N4 Cu1 N5 C25 -152.4(3)
N3 Cu1 N5 C25 30.4(3)
N1 Cu1 N5 C25 -129(3)
O1 Cu1 N5 C25 -62.5(3)
N2 Cu1 N5 C25 106.2(3)
C5 N1 C1 C2 -2.4(5)
Cu1 N1 C1 C2 172.9(3)
N1 C1 C2 C3 0.6(5)
C1 C2 C3 C4 1.3(5)
C2 C3 C4 C5 -1.4(5)
C1 N1 C5 C4 2.3(4)
Cu1 N1 C5 C4 -173.0(2)
C1 N1 C5 C6 -179.6(3)
Cu1 N1 C5 C6 5.1(4)
C3 C4 C5 N1 -0.5(4)
C3 C4 C5 C6 -178.6(3)
C13 N2 C6 C5 105.9(3)
C7 N2 C6 C5 -121.1(3)
Cu1 N2 C6 C5 -19.2(3)
N1 C5 C6 N2 12.8(4)
C4 C5 C6 N2 -169.0(2)
C13 N2 C7 C8 -167.7(2)
C6 N2 C7 C8 60.2(3)
Cu1 N2 C7 C8 -45.9(2)
C12 N3 C8 C9 -0.3(4)
Cu1 N3 C8 C9 -175.6(2)
C12 N3 C8 C7 176.9(3)
Cu1 N3 C8 C7 1.6(3)
N2 C7 C8 N3 37.4(4)
N2 C7 C8 C9 -145.3(3)
N3 C8 C9 C10 1.3(5)
C7 C8 C9 C10 -175.8(3)
C8 C9 C10 C11 -1.2(5)
C9 C10 C11 C12 0.0(5)
C8 N3 C12 C11 -0.9(5)
Cu1 N3 C12 C11 174.1(2)
C10 C11 C12 N3 1.0(5)
C7 N2 C13 C18 1.0(4)
C6 N2 C13 C18 132.3(3)
Cu1 N2 C13 C18 -109.8(3)
C7 N2 C13 C14 179.9(3)
C6 N2 C13 C14 -48.8(4)
Cu1 N2 C13 C14 69.1(3)
C18 C13 C14 C15 0.6(5)
N2 C13 C14 C15 -178.3(3)
C13 C14 C15 C16 -1.1(5)
C14 C15 C16 C17 0.4(5)
C15 C16 C17 C18 0.7(5)
C14 C13 C18 C17 0.5(5)
N2 C13 C18 C17 179.4(3)
C16 C17 C18 C13 -1.2(5)
C23 N4 C19 C20 0.5(5)
Cu1 N4 C19 C20 177.4(3)
N4 C19 C20 C21 0.5(6)
C19 C20 C21 C22 -0.8(6)
C20 C21 C22 C23 0.1(5)
C19 N4 C23 C22 -1.3(5)
Cu1 N4 C23 C22 -178.6(2)
C19 N4 C23 C24 -176.0(3)
Cu1 N4 C23 C24 6.7(3)
C21 C22 C23 N4 1.0(5)
C21 C22 C23 C24 175.3(3)
C25 N5 C24 C23 165.1(3)
Cu1 N5 C24 C23 30.9(4)
N4 C23 C24 N5 -25.7(4)
C22 C23 C24 N5 159.6(3)
O3 S1 O1 Cu1 172.1(5)
O2 S1 O1 Cu1 33.9(6)
C26 S1 O1 Cu1 -76.1(5)
N4 Cu1 O1 S1 55.4(5)
N3 Cu1 O1 S1 -118.4(5)
N1 Cu1 O1 S1 150.9(5)
N5 Cu1 O1 S1 -26.8(5)
N2 Cu1 O1 S1 -166.9(4)
O3 S1 C26 F3 58.4(3)
O2 S1 C26 F3 -179.9(2)
O1 S1 C26 F3 -62.5(3)
O3 S1 C26 F2 -60.8(3)
O2 S1 C26 F2 60.9(3)
O1 S1 C26 F2 178.3(2)
O3 S1 C26 F1 179.4(3)
O2 S1 C26 F1 -58.9(3)
O1 S1 C26 F1 58.4(3)
O6 S2 C27 F6 56.3(3)
O4 S2 C27 F6 176.9(3)
O5 S2 C27 F6 -64.4(3)
O6 S2 C27 F5 176.7(3)
O4 S2 C27 F5 -62.7(3)
O5 S2 C27 F5 56.0(3)
O6 S2 C27 F4 -63.7(3)
O4 S2 C27 F4 57.0(3)
O5 S2 C27 F4 175.6(2)
